data_2212466
loop_
_publ_author_name
'He, Hongshan'

_publ_section_title
;(Barbiturato-\k<i>O</i>)[hydridotris(5-methyl-3-phenyl-1-pyrazolyl)borato-\k^3^<i>N</i>^2^,<i>N</i>^2'^,<i>N</i>^2''^]zinc(II)
 methanol solvate
;
_journal_coeditor_code BI2160
_journal_issue 3
_journal_name_full 'Acta Crystallographica Section E'
_journal_page_first m850
_journal_page_last m852
_journal_paper_doi 10.1107/S1600536807008185
_journal_volume 63
_journal_year 2007
_chemical_formula_iupac '[Zn (C30 H28 B N6) (C4 H3 N2 O3)] , C H4 O'
_chemical_formula_moiety '[C34 H31 B N8 O3 Zn] , C H3 OH '
_chemical_formula_sum 'C35 H35 B N8 O4 Zn'
_chemical_formula_weight 707.89
_chemical_name_systematic
;
(Barbiturato-\kO)[hydridotris(5-methyl-3-phenyl-1-pyrazolyl)borato-
\k^3^N^2^,N^2'^,N^2''^]zinc(II) methanol solvate
;
_space_group_IT_number 2
_symmetry_cell_setting triclinic
_symmetry_space_group_name_Hall '-P 1'
_symmetry_space_group_name_H-M 'P -1'
_atom_sites_solution_hydrogens geom
_atom_sites_solution_primary direct
_atom_sites_solution_secondary difmap
_cell_angle_alpha 72.58(3)
_cell_angle_beta 87.01(3)
_cell_angle_gamma 73.80(3)
_cell_formula_units_Z 2
_cell_length_a 10.255(2)
_cell_length_b 12.165(2)
_cell_length_c 14.856(3)
_cell_measurement_reflns_used 4300
_cell_measurement_temperature 293(2)
_cell_measurement_theta_max 27.81
_cell_measurement_theta_min 2.35
_cell_volume 1697.1(7)
_computing_cell_refinement 'SAINT-Plus (Bruker, 1998)'
_computing_data_collection 'SMART (Bruker, 1998)'
_computing_data_reduction SAINT-Plus
_computing_molecular_graphics 'ORTEP-3 for Windows (Farrugia, 1997)'
_computing_publication_material 'WinGX (Farrugia, 1999)'
_computing_structure_refinement 'SHELXL97 (Sheldrick, 1997)'
_computing_structure_solution 'SHELXS97 (Sheldrick, 1997)'
_diffrn_ambient_temperature 293(2)
_diffrn_measured_fraction_theta_full 0.983
_diffrn_measured_fraction_theta_max 0.983
_diffrn_measurement_device_type 'Bruker SMART 1K CCD area-detector'
_diffrn_measurement_method '\f and \w'
_diffrn_radiation_monochromator graphite
_diffrn_radiation_source 'fine-focus sealed tube'
_diffrn_radiation_type MoK\a
_diffrn_radiation_wavelength 0.71073
_diffrn_reflns_av_R_equivalents 0.0848
_diffrn_reflns_av_sigmaI/netI 0.0931
_diffrn_reflns_limit_h_max 12
_diffrn_reflns_limit_h_min -12
_diffrn_reflns_limit_k_max 14
_diffrn_reflns_limit_k_min -14
_diffrn_reflns_limit_l_max 17
_diffrn_reflns_limit_l_min -17
_diffrn_reflns_number 19693
_diffrn_reflns_theta_full 25.50
_diffrn_reflns_theta_max 25.50
_diffrn_reflns_theta_min 2.35
_diffrn_standards_number 0
_exptl_absorpt_coefficient_mu 0.775
_exptl_absorpt_correction_T_max 0.9265
_exptl_absorpt_correction_T_min 0.8604
_exptl_absorpt_correction_type multi-scan
_exptl_absorpt_process_details '(SADABS; Sheldrick, 2002)'
_exptl_crystal_colour colourless
_exptl_crystal_density_diffrn 1.385
_exptl_crystal_density_method 'not measured'
_exptl_crystal_description prism
_exptl_crystal_F_000 736
_exptl_crystal_size_max 0.20
_exptl_crystal_size_mid 0.20
_exptl_crystal_size_min 0.10
_refine_diff_density_max 0.616
_refine_diff_density_min -0.585
_refine_ls_extinction_coef 0.0081(10)
_refine_ls_extinction_expression Fc^*^=kFc[1+0.001xFc^2^\l^3^/sin(2\q)]^-1/4^
_refine_ls_extinction_method 'SHELXL97 (Sheldrick, 1997)'
_refine_ls_goodness_of_fit_ref 1.083
_refine_ls_hydrogen_treatment mixed
_refine_ls_matrix_type full
_refine_ls_number_parameters 460
_refine_ls_number_reflns 6216
_refine_ls_number_restraints 0
_refine_ls_restrained_S_all 1.083
_refine_ls_R_factor_all 0.2087
_refine_ls_R_factor_gt 0.0900
_refine_ls_shift/su_max 0.000
_refine_ls_shift/su_mean 0.000
_refine_ls_structure_factor_coef Fsqd
_refine_ls_weighting_details 'calc w = 1/[\s^2^(Fo^2^)+(0.0362P)^2^+9.4526P] where P=(Fo^2^+2Fc^2^)/3'
_refine_ls_weighting_scheme calc
_refine_ls_wR_factor_gt 0.1597
_refine_ls_wR_factor_ref 0.2178
_reflns_number_gt 3087
_reflns_number_total 6216
_reflns_threshold_expression I>2\s(I)
_cod_data_source_file bi2160.cif
_cod_data_source_block I
_cod_database_code 2212466
_cod_database_fobs_code 2212466

loop_
_symmetry_equiv_pos_as_xyz
'x, y, z'
'-x, -y, -z'

loop_
_atom_site_type_symbol
_atom_site_label
_atom_site_fract_x
_atom_site_fract_y
_atom_site_fract_z
_atom_site_U_iso_or_equiv
_atom_site_adp_type
_atom_site_calc_flag
_atom_site_refinement_flags
_atom_site_occupancy
Zn Zn1 0.96026(10) 0.54629(8) 0.74016(7) 0.0468(4) Uani d . 1
N N1 1.1162(7) 0.3970(5) 0.7790(5) 0.0490(18) Uani d . 1
N N2 1.0750(7) 0.2944(5) 0.8169(5) 0.056(2) Uani d . 1
N N3 0.8607(7) 0.4973(5) 0.8607(5) 0.0503(18) Uani d . 1
N N4 0.8560(7) 0.3792(6) 0.8840(5) 0.0563(19) Uani d . 1
N N5 0.8633(7) 0.4737(5) 0.6680(5) 0.0529(19) Uani d . 1
N N6 0.8547(7) 0.3596(6) 0.7209(5) 0.0564(19) Uani d . 1
N N7 0.9019(7) 0.8943(5) 0.5920(5) 0.0460(18) Uani d . 1
N N8 0.6763(7) 0.9848(6) 0.5500(5) 0.0500(19) Uani d . 1
O O1 0.5113(5) 0.8975(5) 0.6116(4) 0.0605(17) Uani d . 1
O O2 0.9766(5) 0.7049(4) 0.6888(4) 0.0495(15) Uani d . 1
O O3 0.8368(6) 1.0770(5) 0.4819(5) 0.075(2) Uani d . 1
C C1 1.1736(11) 0.0745(7) 0.8880(7) 0.079(3) Uani d . 1
H H1A 1.1022 0.0730 0.9324 0.118 Uiso calc R 1
H H1B 1.2583 0.0243 0.9195 0.118 Uiso calc R 1
H H1C 1.1542 0.0455 0.8382 0.118 Uiso calc R 1
C C2 1.1830(9) 0.2000(7) 0.8474(6) 0.054(2) Uani d . 1
C C3 1.2971(9) 0.2401(7) 0.8328(6) 0.058(2) Uani d . 1
H H3 1.3865 0.1942 0.8485 0.070 Uiso calc R 1
C C4 1.2524(8) 0.3635(7) 0.7899(6) 0.049(2) Uani d . 1
C C5 1.3306(8) 0.4515(7) 0.7548(6) 0.046(2) Uani d . 1
C C6 1.4491(9) 0.4385(8) 0.8005(7) 0.065(3) Uani d . 1
H H6 1.4805 0.3731 0.8535 0.078 Uiso calc R 1
C C7 1.5229(9) 0.5223(10) 0.7685(8) 0.074(3) Uani d . 1
H H7 1.6024 0.5136 0.8005 0.089 Uiso calc R 1
C C8 1.4775(10) 0.6179(9) 0.6891(8) 0.073(3) Uani d . 1
H H8 1.5271 0.6736 0.6672 0.087 Uiso calc R 1
C C9 1.3589(10) 0.6318(8) 0.6420(7) 0.068(3) Uani d . 1
H H9 1.3274 0.6973 0.5891 0.082 Uiso calc R 1
C C10 1.2878(9) 0.5480(7) 0.6739(6) 0.058(2) Uani d . 1
H H10 1.2095 0.5559 0.6408 0.069 Uiso calc R 1
C C11 0.7536(10) 0.2357(8) 1.0020(7) 0.086(4) Uani d . 1
H H11A 0.6929 0.2256 0.9600 0.129 Uiso calc R 1
H H11B 0.7126 0.2321 1.0621 0.129 Uiso calc R 1
H H11C 0.8373 0.1732 1.0102 0.129 Uiso calc R 1
C C12 0.7819(9) 0.3558(8) 0.9609(6) 0.063(3) Uani d . 1
C C13 0.7364(9) 0.4569(8) 0.9886(6) 0.065(3) Uani d . 1
H H13 0.6820 0.4657 1.0395 0.078 Uiso calc R 1
C C14 0.7876(9) 0.5448(7) 0.9254(6) 0.053(2) Uani d . 1
C C15 0.7647(10) 0.6728(8) 0.9177(6) 0.056(2) Uani d . 1
C C16 0.6347(11) 0.7439(9) 0.9157(7) 0.078(3) Uani d . 1
H H16 0.5625 0.7100 0.9244 0.094 Uiso calc R 1
C C17 0.6102(14) 0.8648(10) 0.9009(9) 0.106(4) Uani d . 1
H H17 0.5213 0.9118 0.9001 0.128 Uiso calc R 1
C C18 0.7134(18) 0.9166(11) 0.8875(10) 0.113(5) Uani d . 1
H H18 0.6956 0.9989 0.8763 0.136 Uiso calc R 1
C C19 0.8426(15) 0.8474(11) 0.8906(8) 0.097(4) Uani d . 1
H H19 0.9143 0.8820 0.8828 0.117 Uiso calc R 1
C C20 0.8688(11) 0.7245(9) 0.9054(7) 0.072(3) Uani d . 1
H H20 0.9578 0.6775 0.9069 0.087 Uiso calc R 1
C C21 0.7489(13) 0.2026(9) 0.7071(8) 0.103(4) Uani d . 1
H H21A 0.8325 0.1410 0.7280 0.155 Uiso calc R 1
H H21B 0.7067 0.1875 0.6576 0.155 Uiso calc R 1
H H21C 0.6891 0.2027 0.7590 0.155 Uiso calc R 1
C C22 0.7782(11) 0.3232(9) 0.6705(7) 0.069(3) Uani d . 1
C C23 0.7372(10) 0.4086(9) 0.5871(8) 0.074(3) Uani d . 1
H H23 0.6828 0.4058 0.5402 0.089 Uiso calc R 1
C C24 0.7926(9) 0.5014(8) 0.5855(6) 0.055(2) Uani d . 1
C C25 0.7815(9) 0.6145(8) 0.5115(6) 0.055(2) Uani d . 1
C C26 0.6589(11) 0.6798(9) 0.4651(7) 0.073(3) Uani d . 1
H H26 0.5836 0.6500 0.4783 0.088 Uiso calc R 1
C C27 0.6477(14) 0.7910(11) 0.3981(8) 0.099(4) Uani d . 1
H H27 0.5638 0.8359 0.3685 0.119 Uiso calc R 1
C C28 0.7565(15) 0.8347(10) 0.3754(8) 0.092(4) Uani d . 1
H H28 0.7475 0.9084 0.3301 0.110 Uiso calc R 1
C C29 0.8793(13) 0.7704(9) 0.4189(7) 0.079(3) Uani d . 1
H H29 0.9549 0.7994 0.4031 0.095 Uiso calc R 1
C C30 0.8910(10) 0.6602(8) 0.4879(6) 0.067(3) Uani d . 1
H H30 0.9748 0.6170 0.5183 0.080 Uiso calc R 1
B B1 0.9233(11) 0.3030(9) 0.8199(7) 0.053(3) Uani d . 1
C C31 0.8708(8) 0.7931(6) 0.6515(5) 0.041(2) Uani d . 1
C C32 0.7388(8) 0.7949(6) 0.6637(5) 0.047(2) Uani d . 1
H H32 0.7168 0.7317 0.7088 0.056 Uiso calc R 1
C C33 0.6341(9) 0.8902(6) 0.6099(6) 0.049(2) Uani d . 1
C C34 0.8071(8) 0.9899(7) 0.5370(6) 0.052(2) Uani d . 1
O O4 0.3304(10) 0.8640(9) 0.7721(6) 0.120(3) Uani d . 1
H H38 0.3775 0.8712 0.7255 0.180 Uiso calc R 1
C C35 0.2018(17) 0.8463(15) 0.7486(11) 0.151(6) Uani d . 1
H H35A 0.1919 0.7718 0.7899 0.226 Uiso calc R 1
H H35B 0.2021 0.8447 0.6844 0.226 Uiso calc R 1
H H35C 0.1275 0.9110 0.7562 0.226 Uiso calc R 1
H H37 0.907(6) 0.221(6) 0.850(4) 0.038(18) Uiso d . 1
H H36 0.619(7) 1.032(6) 0.509(5) 0.04(2) Uiso d . 1
H H39 0.982(8) 0.888(7) 0.580(6) 0.06(3) Uiso d . 1

loop_
_atom_site_aniso_label
_atom_site_aniso_U_11
_atom_site_aniso_U_22
_atom_site_aniso_U_33
_atom_site_aniso_U_12
_atom_site_aniso_U_13
_atom_site_aniso_U_23
Zn1 0.0449(6) 0.0317(5) 0.0553(6) -0.0145(4) 0.0035(4) 0.0026(4)
N1 0.051(5) 0.032(3) 0.055(4) -0.016(3) 0.005(3) 0.003(3)
N2 0.067(5) 0.024(3) 0.068(5) -0.020(4) 0.014(4) 0.005(3)
N3 0.055(4) 0.035(4) 0.059(5) -0.019(3) 0.008(4) -0.004(3)
N4 0.061(5) 0.042(4) 0.059(5) -0.022(4) 0.016(4) 0.001(4)
N5 0.064(5) 0.038(4) 0.052(5) -0.019(3) 0.011(4) -0.003(3)
N6 0.060(5) 0.048(4) 0.061(5) -0.028(4) 0.010(4) -0.006(4)
N7 0.031(4) 0.033(4) 0.059(5) -0.008(3) -0.002(4) 0.008(3)
N8 0.032(4) 0.042(4) 0.058(5) -0.009(3) -0.007(4) 0.012(4)
O1 0.033(3) 0.060(4) 0.070(4) -0.019(3) 0.001(3) 0.012(3)
O2 0.039(3) 0.026(3) 0.065(4) -0.006(2) -0.003(3) 0.010(3)
O3 0.050(4) 0.044(3) 0.102(5) -0.020(3) -0.004(3) 0.028(3)
C1 0.097(8) 0.034(5) 0.092(8) -0.015(5) 0.021(6) -0.005(5)
C2 0.058(6) 0.028(4) 0.063(6) -0.006(4) 0.014(5) -0.003(4)
C3 0.045(5) 0.042(5) 0.070(6) -0.002(4) 0.009(5) -0.001(4)
C4 0.043(5) 0.044(5) 0.051(5) -0.009(4) 0.011(4) -0.006(4)
C5 0.034(5) 0.039(4) 0.057(5) -0.008(4) 0.004(4) -0.004(4)
C6 0.046(6) 0.070(6) 0.074(7) -0.017(5) -0.001(5) -0.013(5)
C7 0.038(6) 0.095(8) 0.088(8) -0.021(5) -0.007(5) -0.021(7)
C8 0.054(7) 0.081(7) 0.092(8) -0.039(6) 0.017(6) -0.023(6)
C9 0.068(7) 0.049(5) 0.083(7) -0.028(5) 0.002(6) -0.001(5)
C10 0.050(6) 0.052(5) 0.064(6) -0.015(4) -0.001(5) -0.008(5)
C11 0.084(8) 0.046(5) 0.099(8) -0.021(5) 0.024(6) 0.020(5)
C12 0.062(6) 0.049(5) 0.060(6) -0.015(5) 0.015(5) 0.007(5)
C13 0.059(6) 0.058(6) 0.060(6) -0.015(5) 0.020(5) 0.005(5)
C14 0.051(5) 0.048(5) 0.050(5) -0.004(4) 0.004(4) -0.009(4)
C15 0.059(6) 0.058(6) 0.054(6) -0.021(5) 0.005(5) -0.017(5)
C16 0.074(8) 0.063(7) 0.082(8) -0.004(6) 0.011(6) -0.013(6)
C17 0.109(11) 0.056(7) 0.124(11) 0.007(7) 0.016(8) -0.012(7)
C18 0.145(14) 0.058(8) 0.123(11) -0.027(9) 0.020(10) -0.012(7)
C19 0.128(12) 0.085(9) 0.100(9) -0.054(9) 0.013(8) -0.037(8)
C20 0.076(7) 0.070(7) 0.072(7) -0.015(6) -0.001(6) -0.026(6)
C21 0.144(11) 0.079(8) 0.113(10) -0.072(8) 0.011(8) -0.031(7)
C22 0.082(7) 0.067(6) 0.073(7) -0.043(6) 0.014(6) -0.023(6)
C23 0.080(8) 0.076(7) 0.078(8) -0.040(6) 0.001(6) -0.026(6)
C24 0.062(6) 0.057(5) 0.049(6) -0.021(5) 0.004(5) -0.014(4)
C25 0.063(6) 0.058(6) 0.045(5) -0.021(5) 0.009(5) -0.016(4)
C26 0.077(8) 0.081(7) 0.052(6) -0.020(6) -0.001(5) -0.008(5)
C27 0.094(10) 0.105(10) 0.065(8) 0.003(8) -0.014(7) -0.003(7)
C28 0.128(12) 0.069(7) 0.056(7) -0.008(8) 0.029(8) -0.007(6)
C29 0.109(10) 0.063(7) 0.063(7) -0.034(7) 0.033(7) -0.012(6)
C30 0.076(7) 0.069(6) 0.053(6) -0.025(5) 0.013(5) -0.012(5)
B1 0.067(7) 0.043(6) 0.050(6) -0.028(5) 0.010(5) -0.005(5)
C31 0.044(5) 0.030(4) 0.042(5) -0.011(4) -0.005(4) 0.002(4)
C32 0.044(5) 0.035(4) 0.048(5) -0.018(4) -0.001(4) 0.013(4)
C33 0.050(6) 0.034(4) 0.052(5) -0.017(4) 0.008(4) 0.006(4)
C34 0.039(5) 0.043(5) 0.061(6) -0.011(4) -0.004(4) 0.005(4)
O4 0.131(8) 0.124(7) 0.105(7) -0.043(6) 0.037(6) -0.033(6)
C35 0.166(16) 0.186(16) 0.138(14) -0.069(13) -0.019(12) -0.080(12)

loop_
_atom_type_symbol
_atom_type_description
_atom_type_scat_dispersion_real
_atom_type_scat_dispersion_imag
_atom_type_scat_source
C C 0.0033 0.0016 'International Tables Vol C Tables 4.2.6.8 and 6.1.1.4'
H H 0.0000 0.0000 'International Tables Vol C Tables 4.2.6.8 and 6.1.1.4'
B B 0.0013 0.0007 'International Tables Vol C Tables 4.2.6.8 and 6.1.1.4'
N N 0.0061 0.0033 'International Tables Vol C Tables 4.2.6.8 and 6.1.1.4'
O O 0.0106 0.0060 'International Tables Vol C Tables 4.2.6.8 and 6.1.1.4'
Zn Zn 0.2839 1.4301 'International Tables Vol C Tables 4.2.6.8 and 6.1.1.4'

loop_
_geom_angle_atom_site_label_1
_geom_angle_atom_site_label_2
_geom_angle_atom_site_label_3
_geom_angle
_geom_angle_publ_flag
N1 Zn1 N3 93.1(3) y
N1 Zn1 N5 92.6(3) y
N1 Zn1 O2 125.3(2) y
N3 Zn1 O2 121.9(3) y
N3 Zn1 N5 93.9(3) y
N5 Zn1 O2 121.6(2) y
C4 N1 N2 106.3(6) ?
C4 N1 Zn1 140.1(5) ?
N2 N1 Zn1 113.0(5) ?
C2 N2 N1 109.9(7) ?
C2 N2 B1 130.6(7) ?
N1 N2 B1 119.4(6) ?
C14 N3 N4 106.6(6) ?
C14 N3 Zn1 140.5(5) ?
N4 N3 Zn1 112.8(5) ?
C12 N4 N3 109.2(7) ?
C12 N4 B1 131.6(7) ?
N3 N4 B1 119.0(6) ?
C24 N5 N6 106.2(7) ?
C24 N5 Zn1 141.2(5) ?
N6 N5 Zn1 112.4(5) ?
C22 N6 N5 108.1(7) ?
C22 N6 B1 132.8(7) ?
N5 N6 B1 119.0(7) ?
C34 N7 C31 123.2(7) ?
C34 N7 H39 118(6) ?
C31 N7 H39 117(6) ?
C34 N8 C33 126.1(7) ?
C34 N8 H36 117(5) ?
C33 N8 H36 115(5) ?
C31 O2 Zn1 120.4(5) ?
C2 C1 H1A 109.5 ?
C2 C1 H1B 109.5 ?
H1A C1 H1B 109.5 ?
C2 C1 H1C 109.5 ?
H1A C1 H1C 109.5 ?
H1B C1 H1C 109.5 ?
N2 C2 C3 108.1(7) ?
N2 C2 C1 123.4(8) ?
C3 C2 C1 128.5(8) ?
C2 C3 C4 106.3(7) ?
C2 C3 H3 126.8 ?
C4 C3 H3 126.8 ?
N1 C4 C3 109.3(7) ?
N1 C4 C5 120.7(7) ?
C3 C4 C5 130.0(8) ?
C6 C5 C10 118.7(8) ?
C6 C5 C4 120.3(7) ?
C10 C5 C4 121.1(8) ?
C5 C6 C7 120.6(9) ?
C5 C6 H6 119.7 ?
C7 C6 H6 119.7 ?
C8 C7 C6 119.6(9) ?
C8 C7 H7 120.2 ?
C6 C7 H7 120.2 ?
C7 C8 C9 120.4(9) ?
C7 C8 H8 119.8 ?
C9 C8 H8 119.8 ?
C10 C9 C8 119.4(9) ?
C10 C9 H9 120.3 ?
C8 C9 H9 120.3 ?
C9 C10 C5 121.3(9) ?
C9 C10 H10 119.4 ?
C5 C10 H10 119.4 ?
C12 C11 H11A 109.5 ?
C12 C11 H11B 109.5 ?
H11A C11 H11B 109.5 ?
C12 C11 H11C 109.5 ?
H11A C11 H11C 109.5 ?
H11B C11 H11C 109.5 ?
N4 C12 C13 108.9(7) ?
N4 C12 C11 122.1(9) ?
C13 C12 C11 128.9(8) ?
C12 C13 C14 106.5(8) ?
C12 C13 H13 126.7 ?
C14 C13 H13 126.7 ?
N3 C14 C13 108.7(8) ?
N3 C14 C15 120.7(7) ?
C13 C14 C15 130.4(8) ?
C20 C15 C16 118.6(9) ?
C20 C15 C14 121.8(9) ?
C16 C15 C14 119.4(9) ?
C15 C16 C17 120.5(11) ?
C15 C16 H16 119.7 ?
C17 C16 H16 119.7 ?
C18 C17 C16 121.0(12) ?
C18 C17 H17 119.5 ?
C16 C17 H17 119.5 ?
C19 C18 C17 119.3(12) ?
C19 C18 H18 120.4 ?
C17 C18 H18 120.4 ?
C18 C19 C20 120.3(12) ?
C18 C19 H19 119.9 ?
C20 C19 H19 119.9 ?
C15 C20 C19 120.4(11) ?
C15 C20 H20 119.8 ?
C19 C20 H20 119.8 ?
C22 C21 H21A 109.5 ?
C22 C21 H21B 109.5 ?
H21A C21 H21B 109.5 ?
C22 C21 H21C 109.5 ?
H21A C21 H21C 109.5 ?
H21B C21 H21C 109.5 ?
N6 C22 C23 109.8(8) ?
N6 C22 C21 122.0(9) ?
C23 C22 C21 128.2(10) ?
C22 C23 C24 106.5(9) ?
C22 C23 H23 126.7 ?
C24 C23 H23 126.7 ?
N5 C24 C23 109.3(8) ?
N5 C24 C25 121.5(8) ?
C23 C24 C25 129.2(9) ?
C30 C25 C26 118.2(9) ?
C30 C25 C24 121.4(9) ?
C26 C25 C24 120.4(8) ?
C25 C26 C27 119.9(10) ?
C25 C26 H26 120.1 ?
C27 C26 H26 120.1 ?
C28 C27 C26 121.2(11) ?
C28 C27 H27 119.4 ?
C26 C27 H27 119.4 ?
C27 C28 C29 119.8(11) ?
C27 C28 H28 120.1 ?
C29 C28 H28 120.1 ?
C28 C29 C30 119.5(11) ?
C28 C29 H29 120.3 ?
C30 C29 H29 120.3 ?
C25 C30 C29 121.4(10) ?
C25 C30 H30 119.3 ?
C29 C30 H30 119.3 ?
N2 B1 N4 108.8(7) ?
N2 B1 N6 111.5(7) ?
N4 B1 N6 109.5(7) ?
N2 B1 H37 111(4) ?
N4 B1 H37 106(4) ?
N6 B1 H37 110(4) ?
O2 C31 C32 127.2(6) ?
O2 C31 N7 114.1(7) ?
C32 C31 N7 118.7(7) ?
C31 C32 C33 121.5(7) ?
C31 C32 H32 119.2 ?
C33 C32 H32 119.2 ?
O1 C33 N8 118.3(7) ?
O1 C33 C32 126.7(7) ?
N8 C33 C32 114.9(7) ?
O3 C34 N7 122.5(7) ?
O3 C34 N8 122.3(7) ?
N7 C34 N8 115.1(7) ?
C35 O4 H38 109.5 ?
O4 C35 H35A 109.5 ?
O4 C35 H35B 109.5 ?
H35A C35 H35B 109.5 ?
O4 C35 H35C 109.5 ?
H35A C35 H35C 109.5 ?
H35B C35 H35C 109.5 ?

loop_
_geom_bond_atom_site_label_1
_geom_bond_atom_site_label_2
_geom_bond_distance
_geom_bond_publ_flag
Zn1 N1 2.010(7) y
Zn1 N3 2.028(7) y
Zn1 N5 2.022(7) y
Zn1 O2 1.903(5) y
N1 C4 1.345(10) ?
N1 N2 1.379(8) ?
N2 C2 1.335(10) ?
N2 B1 1.528(12) ?
N3 C14 1.355(10) ?
N3 N4 1.388(8) ?
N4 C12 1.341(10) ?
N4 B1 1.532(12) ?
N5 C24 1.361(10) ?
N5 N6 1.399(8) ?
N6 C22 1.352(11) ?
N6 B1 1.537(12) ?
N7 C34 1.359(9) ?
N7 C31 1.392(9) ?
N7 H39 0.81(8) ?
N8 C34 1.361(10) ?
N8 C33 1.389(9) ?
N8 H36 0.83(7) ?
O1 C33 1.237(9) ?
O2 C31 1.301(8) ?
O3 C34 1.233(9) ?
C1 C2 1.493(10) ?
C1 H1A 0.960 ?
C1 H1B 0.960 ?
C1 H1C 0.960 ?
C2 C3 1.372(11) ?
C3 C4 1.394(10) ?
C3 H3 0.930 ?
C4 C5 1.471(10) ?
C5 C6 1.370(11) ?
C5 C10 1.392(11) ?
C6 C7 1.393(12) ?
C6 H6 0.930 ?
C7 C8 1.376(13) ?
C7 H7 0.930 ?
C8 C9 1.379(12) ?
C8 H8 0.930 ?
C9 C10 1.372(11) ?
C9 H9 0.930 ?
C10 H10 0.930 ?
C11 C12 1.508(11) ?
C11 H11A 0.960 ?
C11 H11B 0.960 ?
C11 H11C 0.960 ?
C12 C13 1.365(12) ?
C13 C14 1.400(11) ?
C13 H13 0.930 ?
C14 C15 1.479(11) ?
C15 C20 1.361(12) ?
C15 C16 1.367(12) ?
C16 C17 1.371(14) ?
C16 H16 0.930 ?
C17 C18 1.354(17) ?
C17 H17 0.930 ?
C18 C19 1.351(16) ?
C18 H18 0.930 ?
C19 C20 1.393(14) ?
C19 H19 0.930 ?
C20 H20 0.930 ?
C21 C22 1.513(12) ?
C21 H21A 0.960 ?
C21 H21B 0.960 ?
C21 H21C 0.960 ?
C22 C23 1.353(13) ?
C23 C24 1.392(12) ?
C23 H23 0.930 ?
C24 C25 1.461(11) ?
C25 C30 1.372(12) ?
C25 C26 1.375(12) ?
C26 C27 1.398(14) ?
C26 H26 0.930 ?
C27 C28 1.350(16) ?
C27 H27 0.930 ?
C28 C29 1.359(15) ?
C28 H28 0.930 ?
C29 C30 1.401(12) ?
C29 H29 0.930 ?
C30 H30 0.930 ?
B1 H37 1.02(6) ?
C31 C32 1.351(10) ?
C32 C33 1.406(10) ?
C32 H32 0.930 ?
O4 C35 1.469(15) ?
O4 H38 0.8200 ?
C35 H35A 0.960 ?
C35 H35B 0.960 ?
C35 H35C 0.960 ?

loop_
_geom_hbond_atom_site_label_D
_geom_hbond_atom_site_label_H
_geom_hbond_atom_site_label_A
_geom_hbond_site_symmetry_A
_geom_hbond_distance_DH
_geom_hbond_distance_HA
_geom_hbond_distance_DA
_geom_hbond_angle_DHA
N7 H39 O3 2_776 0.81(8) 2.13(8) 2.914(9) 163(8)
N8 H36 O1 2_676 0.83(7) 2.11(7) 2.898(9) 161(7)
O4 H38 O1 . 0.82 2.13 2.944(10) 174.2

loop_
_geom_torsion_atom_site_label_1
_geom_torsion_atom_site_label_2
_geom_torsion_atom_site_label_3
_geom_torsion_atom_site_label_4
_geom_torsion
O2 Zn1 N1 C4 7.6(10)
N5 Zn1 N1 C4 140.1(9)
N3 Zn1 N1 C4 -125.8(9)
O2 Zn1 N1 N2 178.1(5)
N5 Zn1 N1 N2 -49.4(6)
N3 Zn1 N1 N2 44.6(6)
C4 N1 N2 C2 -1.8(9)
Zn1 N1 N2 C2 -175.5(6)
C4 N1 N2 B1 177.0(7)
Zn1 N1 N2 B1 3.4(9)
O2 Zn1 N3 C14 3.2(10)
N1 Zn1 N3 C14 139.0(9)
N5 Zn1 N3 C14 -128.2(9)
O2 Zn1 N3 N4 177.7(5)
N1 Zn1 N3 N4 -46.5(5)
N5 Zn1 N3 N4 46.3(5)
C14 N3 N4 C12 0.1(9)
Zn1 N3 N4 C12 -176.3(6)
C14 N3 N4 B1 176.5(8)
Zn1 N3 N4 B1 0.2(9)
O2 Zn1 N5 C24 -2.5(10)
N1 Zn1 N5 C24 -137.6(9)
N3 Zn1 N5 C24 129.1(9)
O2 Zn1 N5 N6 -175.9(5)
N1 Zn1 N5 N6 49.0(5)
N3 Zn1 N5 N6 -44.3(5)
C24 N5 N6 C22 -1.1(9)
Zn1 N5 N6 C22 174.5(6)
C24 N5 N6 B1 -179.0(7)
Zn1 N5 N6 B1 -3.4(9)
N1 Zn1 O2 C31 168.6(5)
N5 Zn1 O2 C31 48.4(7)
N3 Zn1 O2 C31 -70.1(6)
N1 N2 C2 C3 2.0(10)
B1 N2 C2 C3 -176.8(9)
N1 N2 C2 C1 -177.0(8)
B1 N2 C2 C1 4.3(15)
N2 C2 C3 C4 -1.3(10)
C1 C2 C3 C4 177.6(9)
N2 N1 C4 C3 1.0(9)
Zn1 N1 C4 C3 171.8(7)
N2 N1 C4 C5 178.5(7)
Zn1 N1 C4 C5 -10.6(14)
C2 C3 C4 N1 0.2(10)
C2 C3 C4 C5 -177.1(9)
N1 C4 C5 C6 148.4(8)
C3 C4 C5 C6 -34.6(14)
N1 C4 C5 C10 -32.8(12)
C3 C4 C5 C10 144.1(10)
C10 C5 C6 C7 2.0(14)
C4 C5 C6 C7 -179.2(8)
C5 C6 C7 C8 -1.1(15)
C6 C7 C8 C9 0.7(16)
C7 C8 C9 C10 -1.2(15)
C8 C9 C10 C5 2.2(14)
C6 C5 C10 C9 -2.6(13)
C4 C5 C10 C9 178.6(8)
N3 N4 C12 C13 0.4(10)
B1 N4 C12 C13 -175.5(9)
N3 N4 C12 C11 177.8(8)
B1 N4 C12 C11 1.9(15)
N4 C12 C13 C14 -0.7(11)
C11 C12 C13 C14 -177.9(10)
N4 N3 C14 C13 -0.5(9)
Zn1 N3 C14 C13 174.2(7)
N4 N3 C14 C15 -176.2(8)
Zn1 N3 C14 C15 -1.6(14)
C12 C13 C14 N3 0.8(10)
C12 C13 C14 C15 176.0(9)
N3 C14 C15 C20 -50.4(13)
C13 C14 C15 C20 134.9(10)
N3 C14 C15 C16 124.6(10)
C13 C14 C15 C16 -50.1(14)
C20 C15 C16 C17 0.4(15)
C14 C15 C16 C17 -174.7(10)
C15 C16 C17 C18 0.4(19)
C16 C17 C18 C19 -1(2)
C17 C18 C19 C20 1(2)
C16 C15 C20 C19 -0.3(15)
C14 C15 C20 C19 174.6(9)
C18 C19 C20 C15 -0.6(18)
N5 N6 C22 C23 0.2(11)
B1 N6 C22 C23 177.7(9)
N5 N6 C22 C21 179.7(9)
B1 N6 C22 C21 -2.8(16)
N6 C22 C23 C24 0.8(12)
C21 C22 C23 C24 -178.6(10)
N6 N5 C24 C23 1.6(10)
Zn1 N5 C24 C23 -172.0(7)
N6 N5 C24 C25 -179.1(7)
Zn1 N5 C24 C25 7.3(14)
C22 C23 C24 N5 -1.6(11)
C22 C23 C24 C25 179.2(9)
N5 C24 C25 C30 42.0(13)
C23 C24 C25 C30 -138.9(10)
N5 C24 C25 C26 -136.4(9)
C23 C24 C25 C26 42.8(14)
C30 C25 C26 C27 -1.9(15)
C24 C25 C26 C27 176.5(9)
C25 C26 C27 C28 2.1(18)
C26 C27 C28 C29 -0.7(19)
C27 C28 C29 C30 -0.9(17)
C26 C25 C30 C29 0.3(14)
C24 C25 C30 C29 -178.1(8)
C28 C29 C30 C25 1.1(15)
C2 N2 B1 N4 115.0(10)
N1 N2 B1 N4 -63.6(9)
C2 N2 B1 N6 -124.1(9)
N1 N2 B1 N6 57.3(10)
C12 N4 B1 N2 -123.7(9)
N3 N4 B1 N2 60.8(9)
C12 N4 B1 N6 114.2(10)
N3 N4 B1 N6 -61.3(10)
C22 N6 B1 N2 125.7(10)
N5 N6 B1 N2 -57.0(10)
C22 N6 B1 N4 -113.8(10)
N5 N6 B1 N4 63.5(9)
Zn1 O2 C31 C32 17.8(11)
Zn1 O2 C31 N7 -161.1(5)
C34 N7 C31 O2 171.3(8)
C34 N7 C31 C32 -7.8(12)
O2 C31 C32 C33 -171.5(8)
N7 C31 C32 C33 7.4(13)
C34 N8 C33 O1 -177.7(9)
C34 N8 C33 C32 3.0(13)
C31 C32 C33 O1 175.6(9)
C31 C32 C33 N8 -5.1(12)
C31 N7 C34 O3 -177.2(8)
C31 N7 C34 N8 5.5(13)
C33 N8 C34 O3 179.5(9)
C33 N8 C34 N7 -3.2(13)
